data_1508511
loop_
_publ_author_name
'Shahid, Muhammad'
'Hamid, Mazhar'
'Tahir, Asif A.'
'Mazhar, Muhammad'
'Malik, Mohammad A.'
'Helliwell, Madeleine'

_publ_contact_author
;
    Muhammad Shahid 
;
_publ_section_title
;
 Nanostructured ZnO Thin Films for Optical, Electrical, and
 Photoelectrochemical Applications from a New Zn Complex
;
_journal_issue 50
_journal_name_full 'Industrial &amp; Engineering Chemistry Research'
_journal_page_first 16361
_journal_paper_doi 10.1021/ie302398m
_journal_volume 51
_journal_year 2012
_chemical_formula_moiety 'C32 H64 N4 O22 Zn6, C4 H8 O'
_chemical_formula_sum 'C36 H72 N4 O23 Zn6'
_chemical_formula_weight 1321.26
_chemical_name_systematic
; 
 ? 
;
_space_group_IT_number 15
_symmetry_cell_setting monoclinic
_symmetry_space_group_name_Hall '-C 2yc'
_symmetry_space_group_name_H-M 'C 1 2/c 1'
_atom_sites_solution_hydrogens geom
_atom_sites_solution_primary direct
_atom_sites_solution_secondary difmap
_audit_creation_method SHELXL-97
_cell_angle_alpha 90.00
_cell_angle_beta 114.7890(10)
_cell_angle_gamma 90.00
_cell_formula_units_Z 4
_cell_length_a 23.8827(19)
_cell_length_b 11.9249(10)
_cell_length_c 21.0028(17)
_cell_measurement_reflns_used 6348
_cell_measurement_temperature 100(2)
_cell_measurement_theta_max 26.33
_cell_measurement_theta_min 2.40
_cell_volume 5430.4(8)
_computing_cell_refinement 'Bruker SMART'
_computing_data_collection 'Bruker SMART'
_computing_data_reduction 'Bruker SAINT'
_computing_molecular_graphics 'Bruker SHELXTL'
_computing_publication_material 'Bruker SHELXTL'
_computing_structure_refinement 'SHELXL-97 (Sheldrick, 1997)'
_computing_structure_solution 'SHELXS-97 (Sheldrick, 1990)'
_diffrn_ambient_temperature 100(2)
_diffrn_measured_fraction_theta_full 0.996
_diffrn_measured_fraction_theta_max 0.996
_diffrn_measurement_device_type 'CCD area detector'
_diffrn_measurement_method 'phi and omega scans'
_diffrn_radiation_monochromator graphite
_diffrn_radiation_source 'fine-focus sealed tube'
_diffrn_radiation_type MoK\a
_diffrn_radiation_wavelength 0.71073
_diffrn_reflns_av_R_equivalents 0.0366
_diffrn_reflns_av_sigmaI/netI 0.0352
_diffrn_reflns_limit_h_max 28
_diffrn_reflns_limit_h_min -29
_diffrn_reflns_limit_k_max 14
_diffrn_reflns_limit_k_min -14
_diffrn_reflns_limit_l_max 26
_diffrn_reflns_limit_l_min -25
_diffrn_reflns_number 20987
_diffrn_reflns_theta_full 26.37
_diffrn_reflns_theta_max 26.37
_diffrn_reflns_theta_min 1.88
_exptl_absorpt_coefficient_mu 2.685
_exptl_absorpt_correction_T_max 0.7751
_exptl_absorpt_correction_T_min 0.5533
_exptl_absorpt_correction_type multi-scan
_exptl_absorpt_process_details SADABS
_exptl_crystal_colour colourless
_exptl_crystal_density_diffrn 1.616
_exptl_crystal_density_method 'not measured'
_exptl_crystal_description plate
_exptl_crystal_F_000 2720
_exptl_crystal_size_max 0.25
_exptl_crystal_size_mid 0.20
_exptl_crystal_size_min 0.10
_refine_diff_density_max 0.773
_refine_diff_density_min -0.531
_refine_diff_density_rms 0.091
_refine_ls_extinction_method none
_refine_ls_goodness_of_fit_ref 1.047
_refine_ls_hydrogen_treatment constr
_refine_ls_matrix_type full
_refine_ls_number_parameters 333
_refine_ls_number_reflns 5531
_refine_ls_number_restraints 0
_refine_ls_restrained_S_all 1.047
_refine_ls_R_factor_all 0.0427
_refine_ls_R_factor_gt 0.0318
_refine_ls_shift/su_max 0.002
_refine_ls_shift/su_mean 0.000
_refine_ls_structure_factor_coef Fsqd
_refine_ls_weighting_details 'calc w=1/[\s^2^(Fo^2^)+(0.0367P)^2^+11.0160P] where P=(Fo^2^+2Fc^2^)/3'
_refine_ls_weighting_scheme calc
_refine_ls_wR_factor_gt 0.0740
_refine_ls_wR_factor_ref 0.0779
_reflns_number_gt 4616
_reflns_number_total 5531
_reflns_threshold_expression >2sigma(I)
_cod_data_source_file ie302398m_si_002.cif
_cod_data_source_block z:\s2654\work\s2654abs
_cod_depositor_comments
;
The following automatic conversions were performed:

'_symmetry_cell_setting' value 'Monoclinic' changed to 'monoclinic'
according to /home/saulius/struct/CIF-dictionaries/cif_core.dic
dictionary named 'cif_core.dic' version 2.4.2 from 2011-04-26.

Automatic conversion script
Id: cif_fix_values 1891 2012-01-12 08:04:46Z andrius 
;
_cod_original_sg_symbol_H-M C2/c
_cod_database_code 1508511

loop_
_symmetry_equiv_pos_as_xyz
'x, y, z'
'-x, y, -z+1/2'
'x+1/2, y+1/2, z'
'-x+1/2, y+1/2, -z+1/2'
'-x, -y, -z'
'x, -y, z-1/2'
'-x+1/2, -y+1/2, -z'
'x+1/2, -y+1/2, z-1/2'

loop_
_atom_site_label
_atom_site_type_symbol
_atom_site_fract_x
_atom_site_fract_y
_atom_site_fract_z
_atom_site_U_iso_or_equiv
_atom_site_adp_type
_atom_site_occupancy
_atom_site_symmetry_multiplicity
_atom_site_calc_flag
_atom_site_refinement_flags
Zn1 Zn 0.647487(15) 0.22409(3) 0.532715(17) 0.01435(9) Uani 1 1 d .
Zn2 Zn 0.625979(15) 0.48010(3) 0.466029(17) 0.01387(9) Uani 1 1 d .
Zn3 Zn 0.768807(15) 0.39075(3) 0.557218(17) 0.01455(9) Uani 1 1 d .
O1 O 0.68492(8) 0.34485(16) 0.49278(10) 0.0141(4) Uani 1 1 d .
O2 O 0.68099(9) 0.09846(16) 0.49453(11) 0.0186(4) Uani 1 1 d .
O3 O 0.66321(10) 0.32848(17) 0.61543(10) 0.0192(4) Uani 1 1 d .
O4 O 0.62156(9) 0.49033(17) 0.56108(10) 0.0175(4) Uani 1 1 d .
O5 O 0.55750(9) 0.22002(17) 0.47349(11) 0.0200(5) Uani 1 1 d .
O6 O 0.55052(9) 0.37604(17) 0.41103(11) 0.0218(5) Uani 1 1 d .
O7 O 0.63971(9) 0.50574(17) 0.37238(11) 0.0191(4) Uani 1 1 d .
O8 O 0.70549(9) 0.59588(17) 0.51316(11) 0.0199(5) Uani 1 1 d .
O9 O 0.77467(9) 0.52501(17) 0.61371(11) 0.0210(5) Uani 1 1 d .
O10 O 0.80431(10) 0.25836(17) 0.61674(10) 0.0184(4) Uani 1 1 d .
O11 O 0.86246(10) 0.15792(18) 0.70985(11) 0.0229(5) Uani 1 1 d .
N1 N 0.64293(11) 0.0888(2) 0.60034(14) 0.0192(5) Uani 1 1 d .
N2 N 0.56272(11) 0.6191(2) 0.42072(13) 0.0178(5) Uani 1 1 d .
C1 C 0.59121(16) 0.1014(3) 0.62101(19) 0.0281(8) Uani 1 1 d .
H1A H 0.5888 0.0347 0.6470 0.042 Uiso 1 1 calc R
H1B H 0.5525 0.1099 0.5789 0.042 Uiso 1 1 calc R
H1C H 0.5980 0.1678 0.6508 0.042 Uiso 1 1 calc R
C2 C 0.70051(16) 0.0782(3) 0.66374(18) 0.0320(8) Uani 1 1 d .
H2A H 0.6985 0.0115 0.6900 0.048 Uiso 1 1 calc R
H2B H 0.7064 0.1449 0.6931 0.048 Uiso 1 1 calc R
H2C H 0.7352 0.0709 0.6506 0.048 Uiso 1 1 calc R
C3 C 0.63231(15) -0.0084(3) 0.55412(18) 0.0235(7) Uani 1 1 d .
H3A H 0.5900 -0.0053 0.5164 0.028 Uiso 1 1 calc R
H3B H 0.6363 -0.0782 0.5812 0.028 Uiso 1 1 calc R
C4 C 0.67899(16) -0.0092(3) 0.5219(2) 0.0282(8) Uani 1 1 d .
H4A H 0.7203 -0.0294 0.5581 0.034 Uiso 1 1 calc R
H4B H 0.6669 -0.0658 0.4840 0.034 Uiso 1 1 calc R
C5 C 0.64700(13) 0.4297(3) 0.61494(15) 0.0171(6) Uani 1 1 d .
C6 C 0.65926(15) 0.4822(3) 0.68454(16) 0.0247(7) Uani 1 1 d .
H6A H 0.6712 0.4239 0.7207 0.037 Uiso 1 1 calc R
H6B H 0.6219 0.5199 0.6818 0.037 Uiso 1 1 calc R
H6C H 0.6927 0.5371 0.6965 0.037 Uiso 1 1 calc R
C7 C 0.52853(13) 0.2883(2) 0.42427(16) 0.0179(6) Uani 1 1 d .
C8 C 0.46172(15) 0.2630(3) 0.37917(18) 0.0283(8) Uani 1 1 d .
H8A H 0.4357 0.3057 0.3962 0.042 Uiso 1 1 calc R
H8B H 0.4542 0.1826 0.3814 0.042 Uiso 1 1 calc R
H8C H 0.4518 0.2842 0.3305 0.042 Uiso 1 1 calc R
C9 C 0.58895(16) 0.7288(3) 0.4483(2) 0.0304(8) Uani 1 1 d .
H9A H 0.6262 0.7407 0.4406 0.046 Uiso 1 1 calc R
H9B H 0.5995 0.7317 0.4986 0.046 Uiso 1 1 calc R
H9C H 0.5587 0.7874 0.4241 0.046 Uiso 1 1 calc R
C10 C 0.50617(15) 0.6044(3) 0.43250(19) 0.0289(8) Uani 1 1 d .
H10A H 0.5170 0.6059 0.4830 0.043 Uiso 1 1 calc R
H10B H 0.4869 0.5324 0.4129 0.043 Uiso 1 1 calc R
H10C H 0.4772 0.6654 0.4094 0.043 Uiso 1 1 calc R
C11 C 0.54594(15) 0.6102(3) 0.34466(17) 0.0259(7) Uani 1 1 d .
H11A H 0.5239 0.6789 0.3208 0.031 Uiso 1 1 calc R
H11B H 0.5178 0.5457 0.3252 0.031 Uiso 1 1 calc R
C12 C 0.60238(15) 0.5948(3) 0.33074(17) 0.0243(7) Uani 1 1 d .
H12A H 0.5897 0.5778 0.2805 0.029 Uiso 1 1 calc R
H12B H 0.6266 0.6652 0.3418 0.029 Uiso 1 1 calc R
C13 C 0.74121(13) 0.6053(2) 0.57642(16) 0.0184(6) Uani 1 1 d .
C14 C 0.74674(17) 0.7167(3) 0.61247(19) 0.0318(8) Uani 1 1 d .
H14A H 0.7577 0.7748 0.5867 0.048 Uiso 1 1 calc R
H14B H 0.7789 0.7121 0.6605 0.048 Uiso 1 1 calc R
H14C H 0.7073 0.7356 0.6137 0.048 Uiso 1 1 calc R
C15 C 0.82988(13) 0.2409(2) 0.68317(15) 0.0177(6) Uani 1 1 d .
C16 C 0.81762(15) 0.3253(3) 0.72963(16) 0.0229(7) Uani 1 1 d .
H16A H 0.8405 0.3038 0.7789 0.034 Uiso 1 1 calc R
H16B H 0.7734 0.3269 0.7181 0.034 Uiso 1 1 calc R
H16C H 0.8310 0.3998 0.7220 0.034 Uiso 1 1 calc R
O1S O 0.5035(5) -0.1008(6) 0.2258(6) 0.105(4) Uani 0.50 1 d P
C1S C 0.4678(3) 0.0770(5) 0.2280(4) 0.099(2) Uani 1 1 d .
C2S C 0.4575(6) -0.0095(15) 0.1840(8) 0.089(5) Uani 0.50 1 d P
C3S C 0.4484(8) -0.0564(10) 0.2144(6) 0.080(5) Uani 0.50 1 d P

loop_
_atom_site_aniso_label
_atom_site_aniso_U_11
_atom_site_aniso_U_22
_atom_site_aniso_U_33
_atom_site_aniso_U_23
_atom_site_aniso_U_13
_atom_site_aniso_U_12
Zn1 0.01319(17) 0.01373(17) 0.01600(18) 0.00150(13) 0.00601(14) 0.00105(13)
Zn2 0.01256(17) 0.01383(17) 0.01435(17) 0.00050(13) 0.00477(13) 0.00179(13)
Zn3 0.01229(17) 0.01392(17) 0.01613(17) -0.00062(13) 0.00469(13) 0.00122(13)
O1 0.0118(10) 0.0133(10) 0.0160(10) 0.0014(8) 0.0047(8) 0.0016(8)
O2 0.0203(11) 0.0127(10) 0.0260(12) 0.0013(9) 0.0126(9) 0.0012(8)
O3 0.0235(11) 0.0179(11) 0.0171(11) 0.0007(9) 0.0093(9) 0.0026(9)
O4 0.0173(11) 0.0207(11) 0.0162(10) 0.0006(9) 0.0087(9) 0.0034(8)
O5 0.0157(11) 0.0204(11) 0.0221(11) 0.0048(9) 0.0061(9) 0.0016(8)
O6 0.0163(11) 0.0195(11) 0.0231(11) 0.0011(9) 0.0020(9) -0.0019(9)
O7 0.0203(11) 0.0209(11) 0.0166(11) 0.0035(9) 0.0082(9) 0.0048(9)
O8 0.0184(11) 0.0173(11) 0.0210(11) 0.0003(9) 0.0054(9) -0.0007(9)
O9 0.0196(11) 0.0176(11) 0.0228(11) -0.0015(9) 0.0059(9) 0.0041(9)
O10 0.0226(11) 0.0177(11) 0.0131(10) 0.0025(8) 0.0056(9) 0.0065(9)
O11 0.0286(12) 0.0209(11) 0.0159(11) 0.0027(9) 0.0062(9) 0.0088(10)
N1 0.0167(13) 0.0200(13) 0.0230(14) 0.0027(11) 0.0103(11) 0.0006(10)
N2 0.0154(12) 0.0175(13) 0.0196(13) -0.0016(10) 0.0066(10) 0.0021(10)
C1 0.0327(19) 0.0269(18) 0.0335(19) 0.0048(15) 0.0224(16) 0.0016(15)
C2 0.0277(19) 0.033(2) 0.0289(19) 0.0127(16) 0.0057(15) -0.0029(15)
C3 0.0237(17) 0.0154(15) 0.0369(19) 0.0011(14) 0.0182(15) -0.0026(13)
C4 0.0320(19) 0.0147(16) 0.047(2) 0.0024(15) 0.0257(17) 0.0012(13)
C5 0.0111(14) 0.0215(15) 0.0195(15) 0.0006(13) 0.0071(12) 0.0008(12)
C6 0.0258(17) 0.0285(18) 0.0160(15) -0.0016(13) 0.0051(13) 0.0049(14)
C7 0.0145(15) 0.0190(15) 0.0196(15) -0.0039(13) 0.0065(12) 0.0008(12)
C8 0.0194(17) 0.0288(18) 0.0267(18) 0.0063(15) 0.0000(14) -0.0032(14)
C9 0.0290(19) 0.0166(16) 0.041(2) -0.0029(15) 0.0106(16) 0.0033(14)
C10 0.0228(17) 0.0287(18) 0.037(2) 0.0026(15) 0.0146(15) 0.0082(14)
C11 0.0224(17) 0.0277(18) 0.0241(17) 0.0062(14) 0.0063(14) 0.0070(14)
C12 0.0296(18) 0.0231(16) 0.0227(17) 0.0075(13) 0.0136(14) 0.0083(14)
C13 0.0137(14) 0.0176(15) 0.0248(16) -0.0006(13) 0.0090(13) -0.0006(12)
C14 0.034(2) 0.0193(17) 0.034(2) -0.0051(15) 0.0061(16) 0.0033(14)
C15 0.0137(14) 0.0203(15) 0.0178(15) -0.0034(12) 0.0055(12) -0.0022(12)
C16 0.0255(17) 0.0255(17) 0.0165(15) -0.0010(13) 0.0079(13) 0.0067(13)
O1S 0.095(6) 0.066(5) 0.179(14) -0.058(6) 0.080(8) -0.026(5)
C1S 0.096(5) 0.071(4) 0.155(8) 0.013(4) 0.076(6) 0.003(3)
C2S 0.042(6) 0.128(14) 0.090(11) -0.053(10) 0.020(7) 0.002(8)
C3S 0.150(14) 0.047(7) 0.045(7) 0.001(5) 0.042(8) 0.043(8)

loop_
_atom_type_symbol
_atom_type_description
_atom_type_scat_dispersion_real
_atom_type_scat_dispersion_imag
_atom_type_scat_source
C C 0.0033 0.0016 'International Tables Vol C Tables 4.2.6.8 and 6.1.1.4'
H H 0.0000 0.0000 'International Tables Vol C Tables 4.2.6.8 and 6.1.1.4'
N N 0.0061 0.0033 'International Tables Vol C Tables 4.2.6.8 and 6.1.1.4'
O O 0.0106 0.0060 'International Tables Vol C Tables 4.2.6.8 and 6.1.1.4'
Zn Zn 0.2839 1.4301 'International Tables Vol C Tables 4.2.6.8 and 6.1.1.4'

loop_
_geom_angle_atom_site_label_1
_geom_angle_atom_site_label_2
_geom_angle_atom_site_label_3
_geom_angle
_geom_angle_site_symmetry_1
_geom_angle_site_symmetry_3
O5 Zn1 O2 103.83(9) . .
O5 Zn1 O3 108.27(9) . .
O2 Zn1 O3 146.10(8) . .
O5 Zn1 O1 107.72(8) . .
O2 Zn1 O1 92.60(8) . .
O3 Zn1 O1 87.91(8) . .
O5 Zn1 N1 93.07(9) . .
O2 Zn1 N1 81.15(9) . .
O3 Zn1 N1 86.47(9) . .
O1 Zn1 N1 159.18(9) . .
O4 Zn2 O1 95.14(8) . .
O4 Zn2 O6 100.90(8) . .
O1 Zn2 O6 91.04(8) . .
O4 Zn2 O7 167.22(8) . .
O1 Zn2 O7 90.69(8) . .
O6 Zn2 O7 90.33(8) . .
O4 Zn2 N2 94.06(9) . .
O1 Zn2 N2 170.72(8) . .
O6 Zn2 N2 86.04(9) . .
O7 Zn2 N2 80.53(9) . .
O4 Zn2 O8 84.96(8) . .
O1 Zn2 O8 90.37(8) . .
O6 Zn2 O8 173.82(8) . .
O7 Zn2 O8 83.63(8) . .
N2 Zn2 O8 91.63(8) . .
O2 Zn3 O9 112.47(9) 7_656 .
O2 Zn3 O1 108.96(8) 7_656 .
O9 Zn3 O1 115.90(8) . .
O2 Zn3 O10 101.94(8) 7_656 .
O9 Zn3 O10 111.55(9) . .
O1 Zn3 O10 104.87(8) . .
Zn3 O1 Zn1 114.01(9) . .
Zn3 O1 Zn2 110.64(9) . .
Zn1 O1 Zn2 107.25(8) . .
C4 O2 Zn3 115.08(18) . 7_656
C4 O2 Zn1 115.18(18) . .
Zn3 O2 Zn1 128.17(10) 7_656 .
C5 O3 Zn1 128.91(19) . .
C5 O4 Zn2 129.60(19) . .
C7 O5 Zn1 124.97(19) . .
C7 O6 Zn2 135.8(2) . .
C12 O7 Zn2 111.81(17) . .
C13 O8 Zn2 127.37(19) . .
C13 O9 Zn3 111.82(19) . .
C15 O10 Zn3 134.54(19) . .
C2 N1 C3 111.7(3) . .
C2 N1 C1 108.9(3) . .
C3 N1 C1 109.9(2) . .
C2 N1 Zn1 111.84(19) . .
C3 N1 Zn1 101.28(18) . .
C1 N1 Zn1 113.08(19) . .
C9 N2 C11 111.7(3) . .
C9 N2 C10 108.0(3) . .
C11 N2 C10 108.6(2) . .
C9 N2 Zn2 113.90(19) . .
C11 N2 Zn2 103.97(18) . .
C10 N2 Zn2 110.57(19) . .
N1 C1 H1A 109.5 . .
N1 C1 H1B 109.5 . .
H1A C1 H1B 109.5 . .
N1 C1 H1C 109.5 . .
H1A C1 H1C 109.5 . .
H1B C1 H1C 109.5 . .
N1 C2 H2A 109.5 . .
N1 C2 H2B 109.5 . .
H2A C2 H2B 109.5 . .
N1 C2 H2C 109.5 . .
H2A C2 H2C 109.5 . .
H2B C2 H2C 109.5 . .
N1 C3 C4 110.1(3) . .
N1 C3 H3A 109.6 . .
C4 C3 H3A 109.6 . .
N1 C3 H3B 109.6 . .
C4 C3 H3B 109.6 . .
H3A C3 H3B 108.2 . .
O2 C4 C3 109.2(2) . .
O2 C4 H4A 109.8 . .
C3 C4 H4A 109.8 . .
O2 C4 H4B 109.8 . .
C3 C4 H4B 109.8 . .
H4A C4 H4B 108.3 . .
O4 C5 O3 125.7(3) . .
O4 C5 C6 117.2(3) . .
O3 C5 C6 117.1(3) . .
C5 C6 H6A 109.5 . .
C5 C6 H6B 109.5 . .
H6A C6 H6B 109.5 . .
C5 C6 H6C 109.5 . .
H6A C6 H6C 109.5 . .
H6B C6 H6C 109.5 . .
O6 C7 O5 125.5(3) . .
O6 C7 C8 117.4(3) . .
O5 C7 C8 117.2(3) . .
C7 C8 H8A 109.5 . .
C7 C8 H8B 109.5 . .
H8A C8 H8B 109.5 . .
C7 C8 H8C 109.5 . .
H8A C8 H8C 109.5 . .
H8B C8 H8C 109.5 . .
N2 C9 H9A 109.5 . .
N2 C9 H9B 109.5 . .
H9A C9 H9B 109.5 . .
N2 C9 H9C 109.5 . .
H9A C9 H9C 109.5 . .
H9B C9 H9C 109.5 . .
N2 C10 H10A 109.5 . .
N2 C10 H10B 109.5 . .
H10A C10 H10B 109.5 . .
N2 C10 H10C 109.5 . .
H10A C10 H10C 109.5 . .
H10B C10 H10C 109.5 . .
N2 C11 C12 111.1(3) . .
N2 C11 H11A 109.4 . .
C12 C11 H11A 109.4 . .
N2 C11 H11B 109.4 . .
C12 C11 H11B 109.4 . .
H11A C11 H11B 108.0 . .
O7 C12 C11 110.6(3) . .
O7 C12 H12A 109.5 . .
C11 C12 H12A 109.5 . .
O7 C12 H12B 109.5 . .
C11 C12 H12B 109.5 . .
H12A C12 H12B 108.1 . .
O8 C13 O9 123.8(3) . .
O8 C13 C14 119.4(3) . .
O9 C13 C14 116.8(3) . .
C13 C14 H14A 109.5 . .
C13 C14 H14B 109.5 . .
H14A C14 H14B 109.5 . .
C13 C14 H14C 109.5 . .
H14A C14 H14C 109.5 . .
H14B C14 H14C 109.5 . .
O11 C15 O10 123.0(3) . .
O11 C15 C16 119.6(3) . .
O10 C15 C16 117.4(3) . .
C15 C16 H16A 109.5 . .
C15 C16 H16B 109.5 . .
H16A C16 H16B 109.5 . .
C15 C16 H16C 109.5 . .
H16A C16 H16C 109.5 . .
H16B C16 H16C 109.5 . .
O1S O1S C3S 69.2(10) 2_655 .
O1S O1S C3S 63.7(12) 2_655 2_655
C3S O1S C3S 112.5(13) . 2_655
O1S O1S C2S 100.2(11) 2_655 .
C3S O1S C2S 37.4(8) . .
C3S O1S C2S 111.5(8) 2_655 .
C2S C1S C1S 106.6(7) . 2_655
C2S C1S C3S 34.8(8) . .
C1S C1S C3S 105.1(6) 2_655 .
C3S C2S C1S 91.1(15) . .
C3S C2S O1S 60.2(15) . .
C1S C2S O1S 105.7(11) . .
C2S C3S O1S 82.4(17) . .
C2S C3S O1S 120(2) . 2_655
O1S C3S O1S 47.2(9) . 2_655
C2S C3S C1S 54.2(13) . .
O1S C3S C1S 99.5(12) . .
O1S C3S C1S 98.3(11) 2_655 .

loop_
_geom_bond_atom_site_label_1
_geom_bond_atom_site_label_2
_geom_bond_distance
_geom_bond_site_symmetry_2
Zn1 O5 1.982(2) .
Zn1 O2 2.016(2) .
Zn1 O3 2.040(2) .
Zn1 O1 2.0507(19) .
Zn1 N1 2.182(3) .
Zn2 O4 2.047(2) .
Zn2 O1 2.0579(19) .
Zn2 O6 2.092(2) .
Zn2 O7 2.147(2) .
Zn2 N2 2.175(2) .
Zn2 O8 2.217(2) .
Zn3 O2 1.931(2) 7_656
Zn3 O9 1.962(2) .
Zn3 O1 1.9676(19) .
Zn3 O10 1.971(2) .
O2 C4 1.416(4) .
O2 Zn3 1.931(2) 7_656
O3 C5 1.266(4) .
O4 C5 1.263(4) .
O5 C7 1.269(4) .
O6 C7 1.253(4) .
O7 C12 1.426(4) .
O8 C13 1.247(4) .
O9 C13 1.282(4) .
O10 C15 1.284(3) .
O11 C15 1.238(4) .
N1 C2 1.465(4) .
N1 C3 1.464(4) .
N1 C1 1.479(4) .
N2 C9 1.460(4) .
N2 C11 1.479(4) .
N2 C10 1.482(4) .
C1 H1A 0.9800 .
C1 H1B 0.9800 .
C1 H1C 0.9800 .
C2 H2A 0.9800 .
C2 H2B 0.9800 .
C2 H2C 0.9800 .
C3 C4 1.527(4) .
C3 H3A 0.9900 .
C3 H3B 0.9900 .
C4 H4A 0.9900 .
C4 H4B 0.9900 .
C5 C6 1.502(4) .
C6 H6A 0.9800 .
C6 H6B 0.9800 .
C6 H6C 0.9800 .
C7 C8 1.505(4) .
C8 H8A 0.9800 .
C8 H8B 0.9800 .
C8 H8C 0.9800 .
C9 H9A 0.9800 .
C9 H9B 0.9800 .
C9 H9C 0.9800 .
C10 H10A 0.9800 .
C10 H10B 0.9800 .
C10 H10C 0.9800 .
C11 C12 1.506(4) .
C11 H11A 0.9900 .
C11 H11B 0.9900 .
C12 H12A 0.9900 .
C12 H12B 0.9900 .
C13 C14 1.507(4) .
C14 H14A 0.9800 .
C14 H14B 0.9800 .
C14 H14C 0.9800 .
C15 C16 1.514(4) .
C16 H16A 0.9800 .
C16 H16B 0.9800 .
C16 H16C 0.9800 .
O1S O1S 1.100(19) 2_655
O1S C3S 1.344(18) .
O1S C3S 1.402(17) 2_655
O1S C2S 1.54(2) .
C1S C2S 1.337(15) .
C1S C1S 1.423(14) 2_655
C1S C3S 1.649(15) .
C2S C3S 0.941(19) .
C3S O1S 1.402(17) 2_655

loop_
_geom_torsion_atom_site_label_1
_geom_torsion_atom_site_label_2
_geom_torsion_atom_site_label_3
_geom_torsion_atom_site_label_4
_geom_torsion
_geom_torsion_site_symmetry_1
_geom_torsion_site_symmetry_4
O2 Zn3 O1 Zn1 136.33(9) 7_656 .
O9 Zn3 O1 Zn1 -95.64(11) . .
O10 Zn3 O1 Zn1 27.82(11) . .
O2 Zn3 O1 Zn2 -102.70(10) 7_656 .
O9 Zn3 O1 Zn2 25.32(12) . .
O10 Zn3 O1 Zn2 148.78(9) . .
O5 Zn1 O1 Zn3 164.45(9) . .
O2 Zn1 O1 Zn3 -90.15(10) . .
O3 Zn1 O1 Zn3 55.93(10) . .
N1 Zn1 O1 Zn3 -18.5(3) . .
O5 Zn1 O1 Zn2 41.61(11) . .
O2 Zn1 O1 Zn2 147.02(9) . .
O3 Zn1 O1 Zn2 -66.91(9) . .
N1 Zn1 O1 Zn2 -141.3(2) . .
O4 Zn2 O1 Zn3 -73.49(10) . .
O6 Zn2 O1 Zn3 -174.53(10) . .
O7 Zn2 O1 Zn3 95.13(10) . .
N2 Zn2 O1 Zn3 113.9(5) . .
O8 Zn2 O1 Zn3 11.49(10) . .
O4 Zn2 O1 Zn1 51.41(9) . .
O6 Zn2 O1 Zn1 -49.63(10) . .
O7 Zn2 O1 Zn1 -139.97(9) . .
N2 Zn2 O1 Zn1 -121.2(5) . .
O8 Zn2 O1 Zn1 136.39(9) . .
O5 Zn1 O2 C4 -84.7(2) . .
O3 Zn1 O2 C4 76.2(3) . .
O1 Zn1 O2 C4 166.3(2) . .
N1 Zn1 O2 C4 6.3(2) . .
O5 Zn1 O2 Zn3 110.44(14) . 7_656
O3 Zn1 O2 Zn3 -88.66(19) . 7_656
O1 Zn1 O2 Zn3 1.47(14) . 7_656
N1 Zn1 O2 Zn3 -158.56(15) . 7_656
O5 Zn1 O3 C5 -54.8(3) . .
O2 Zn1 O3 C5 144.8(2) . .
O1 Zn1 O3 C5 53.2(2) . .
N1 Zn1 O3 C5 -146.9(2) . .
O1 Zn2 O4 C5 -1.0(3) . .
O6 Zn2 O4 C5 91.1(2) . .
O7 Zn2 O4 C5 -117.8(4) . .
N2 Zn2 O4 C5 177.8(2) . .
O8 Zn2 O4 C5 -90.9(2) . .
O2 Zn1 O5 C7 -103.6(2) . .
O3 Zn1 O5 C7 87.5(2) . .
O1 Zn1 O5 C7 -6.3(2) . .
N1 Zn1 O5 C7 174.7(2) . .
O4 Zn2 O6 C7 -43.1(3) . .
O1 Zn2 O6 C7 52.3(3) . .
O7 Zn2 O6 C7 143.0(3) . .
N2 Zn2 O6 C7 -136.5(3) . .
O8 Zn2 O6 C7 155.5(7) . .
O4 Zn2 O7 C12 -66.1(4) . .
O1 Zn2 O7 C12 176.6(2) . .
O6 Zn2 O7 C12 85.6(2) . .
N2 Zn2 O7 C12 -0.3(2) . .
O8 Zn2 O7 C12 -93.1(2) . .
O4 Zn2 O8 C13 27.9(2) . .
O1 Zn2 O8 C13 -67.2(2) . .
O6 Zn2 O8 C13 -170.4(7) . .
O7 Zn2 O8 C13 -157.8(2) . .
N2 Zn2 O8 C13 121.9(2) . .
O2 Zn3 O9 C13 79.2(2) 7_656 .
O1 Zn3 O9 C13 -47.1(2) . .
O10 Zn3 O9 C13 -166.96(19) . .
O2 Zn3 O10 C15 120.4(3) 7_656 .
O9 Zn3 O10 C15 0.2(3) . .
O1 Zn3 O10 C15 -126.1(3) . .
O5 Zn1 N1 C2 -167.9(2) . .
O2 Zn1 N1 C2 88.5(2) . .
O3 Zn1 N1 C2 -59.8(2) . .
O1 Zn1 N1 C2 14.8(4) . .
O5 Zn1 N1 C3 72.96(18) . .
O2 Zn1 N1 C3 -30.56(18) . .
O3 Zn1 N1 C3 -178.91(18) . .
O1 Zn1 N1 C3 -104.3(3) . .
O5 Zn1 N1 C1 -44.6(2) . .
O2 Zn1 N1 C1 -148.1(2) . .
O3 Zn1 N1 C1 63.5(2) . .
O1 Zn1 N1 C1 138.2(2) . .
O4 Zn2 N2 C9 72.1(2) . .
O1 Zn2 N2 C9 -115.3(5) . .
O6 Zn2 N2 C9 172.8(2) . .
O7 Zn2 N2 C9 -96.2(2) . .
O8 Zn2 N2 C9 -12.9(2) . .
O4 Zn2 N2 C11 -166.05(19) . .
O1 Zn2 N2 C11 6.5(6) . .
O6 Zn2 N2 C11 -65.39(19) . .
O7 Zn2 N2 C11 25.61(18) . .
O8 Zn2 N2 C11 108.88(19) . .
O4 Zn2 N2 C10 -49.7(2) . .
O1 Zn2 N2 C10 122.9(5) . .
O6 Zn2 N2 C10 51.0(2) . .
O7 Zn2 N2 C10 142.0(2) . .
O8 Zn2 N2 C10 -134.8(2) . .
C2 N1 C3 C4 -69.5(3) . .
C1 N1 C3 C4 169.6(3) . .
Zn1 N1 C3 C4 49.7(3) . .
Zn3 O2 C4 C3 -173.7(2) 7_656 .
Zn1 O2 C4 C3 19.4(3) . .
N1 C3 C4 O2 -48.5(4) . .
Zn2 O4 C5 O3 -26.2(4) . .
Zn2 O4 C5 C6 153.7(2) . .
Zn1 O3 C5 O4 -6.6(4) . .
Zn1 O3 C5 C6 173.6(2) . .
Zn2 O6 C7 O5 -19.7(5) . .
Zn2 O6 C7 C8 158.7(2) . .
Zn1 O5 C7 O6 -9.2(4) . .
Zn1 O5 C7 C8 172.4(2) . .
C9 N2 C11 C12 75.5(3) . .
C10 N2 C11 C12 -165.5(3) . .
Zn2 N2 C11 C12 -47.8(3) . .
Zn2 O7 C12 C11 -25.5(3) . .
N2 C11 C12 O7 50.8(4) . .
Zn2 O8 C13 O9 59.8(4) . .
Zn2 O8 C13 C14 -120.7(3) . .
Zn3 O9 C13 O8 5.5(4) . .
Zn3 O9 C13 C14 -174.0(2) . .
Zn3 O10 C15 O11 -161.5(2) . .
Zn3 O10 C15 C16 20.0(4) . .
C1S C1S C2S C3S 92.7(15) 2_655 .
C1S C1S C2S O1S 33.5(14) 2_655 .
C3S C1S C2S O1S -59.3(17) . .
O1S O1S C2S C3S -33.8(17) 2_655 .
C3S O1S C2S C3S -99.4(16) 2_655 .
O1S O1S C2S C1S 48.2(15) 2_655 .
C3S O1S C2S C1S 82.0(16) . .
C3S O1S C2S C1S -17.4(14) 2_655 .
C1S C2S C3S O1S -107.6(9) . .
C1S C2S C3S O1S -77.9(16) . 2_655
O1S C2S C3S O1S 29.7(12) . 2_655
O1S C2S C3S C1S 107.6(9) . .
O1S O1S C3S C2S 144.1(16) 2_655 .
C3S O1S C3S C2S 96.3(12) 2_655 .
C3S O1S C3S O1S -47.8(12) 2_655 2_655
C2S O1S C3S O1S -144.1(16) . 2_655
O1S O1S C3S C1S 92.5(8) 2_655 .
C3S O1S C3S C1S 44.7(10) 2_655 .
C2S O1S C3S C1S -51.6(13) . .
C1S C1S C3S C2S -97.5(16) 2_655 .
C2S C1S C3S O1S 73.3(17) . .
C1S C1S C3S O1S -24.1(12) 2_655 .
C2S C1S C3S O1S 121(2) . 2_655
C1S C1S C3S O1S 23.6(12) 2_655 2_655
